data_4084731
loop_
_publ_author_name
'Lehman, Matthew C.'
'Boyle, Paul D.'
'Sommer, Roger D.'
'Ison, Elon A.'

_publ_section_title
;
 Oxyfunctionalization with Cp*IrIII(NHC)(Me)L Complexes
;
_journal_issue 19
_journal_name_full Organometallics
_journal_page_first 5081
_journal_paper_doi 10.1021/om5007352
_journal_volume 33
_journal_year 2014
_chemical_formula_sum 'C19 H32 F3 Ir N2 O4 S2'
_chemical_formula_weight 665.79
_chemical_name_systematic
; 
 ? 
;
_space_group_IT_number 14
_symmetry_cell_setting monoclinic
_symmetry_space_group_name_Hall '-P 2ybc'
_symmetry_space_group_name_H-M 'P 1 21/c 1'
_atom_sites_solution_hydrogens geom
_atom_sites_solution_primary direct
_atom_sites_solution_secondary difmap
_audit_creation_method SHELXL-97
_cell_angle_alpha 90.00
_cell_angle_beta 95.701(7)
_cell_angle_gamma 90.00
_cell_formula_units_Z 8
_cell_length_a 13.548(3)
_cell_length_b 15.244(4)
_cell_length_c 23.090(7)
_cell_measurement_reflns_used 9978
_cell_measurement_temperature 110
_cell_measurement_theta_max 32.75
_cell_measurement_theta_min 2.67
_cell_volume 4745(2)
_computing_cell_refinement SAINT
_computing_data_collection Apex2
_computing_data_reduction SAINT
_computing_molecular_graphics NRCVAX
_computing_publication_material cif2tables.py
_computing_structure_refinement XL
_computing_structure_solution SIR2011
_diffrn_ambient_temperature 110
_diffrn_measured_fraction_theta_full 0.999
_diffrn_measured_fraction_theta_max 0.971
_diffrn_measurement_device_type 'Bruker-Nonius Kappa Axis X8 Apex2'
_diffrn_measurement_method 'omega and phi scans'
_diffrn_radiation_monochromator graphite
_diffrn_radiation_source 'fine-focus sealed tube'
_diffrn_radiation_type MoK\a
_diffrn_radiation_wavelength 0.71073
_diffrn_reflns_av_R_equivalents 0.0679
_diffrn_reflns_av_sigmaI/netI 0.0645
_diffrn_reflns_limit_h_max 22
_diffrn_reflns_limit_h_min -21
_diffrn_reflns_limit_k_max 25
_diffrn_reflns_limit_k_min -25
_diffrn_reflns_limit_l_max 38
_diffrn_reflns_limit_l_min -37
_diffrn_reflns_number 161989
_diffrn_reflns_theta_full 34.97
_diffrn_reflns_theta_max 36.55
_diffrn_reflns_theta_min 1.60
_exptl_absorpt_coefficient_mu 5.855
_exptl_absorpt_correction_T_max 0.7664
_exptl_absorpt_correction_T_min 0.3474
_exptl_absorpt_correction_type multi-scan
_exptl_absorpt_process_details SADABS
_exptl_crystal_colour colourless
_exptl_crystal_density_diffrn 1.864
_exptl_crystal_density_method 'not measured'
_exptl_crystal_description prism
_exptl_crystal_F_000 2624
_exptl_crystal_size_max 0.23
_exptl_crystal_size_mid 0.07
_exptl_crystal_size_min 0.05
_refine_diff_density_max 3.203
_refine_diff_density_min -2.025
_refine_diff_density_rms 0.191
_refine_ls_extinction_method none
_refine_ls_goodness_of_fit_ref 1.063
_refine_ls_hydrogen_treatment constr
_refine_ls_matrix_type full
_refine_ls_number_parameters 579
_refine_ls_number_reflns 22700
_refine_ls_number_restraints 0
_refine_ls_restrained_S_all 1.063
_refine_ls_R_factor_all 0.0910
_refine_ls_R_factor_gt 0.0422
_refine_ls_shift/su_max 0.003
_refine_ls_shift/su_mean 0.000
_refine_ls_structure_factor_coef Fsqd
_refine_ls_weighting_details 'calc w=1/[\s^2^(Fo^2^)+(0.0309P)^2^+3.5808P] where P=(Fo^2^+2Fc^2^)/3'
_refine_ls_weighting_scheme calc
_refine_ls_wR_factor_gt 0.0811
_refine_ls_wR_factor_ref 0.0933
_reflns_number_gt 14009
_reflns_number_total 22700
_reflns_threshold_expression >2sigma(I)
_cod_data_source_file om5007352_si_001.cif
_cod_data_source_block x13002
_cod_original_sg_symbol_H-M 'P 21/c'
_cod_database_code 4084731

loop_
_symmetry_equiv_pos_as_xyz
'x, y, z'
'-x, y+1/2, -z+1/2'
'-x, -y, -z'
'x, -y-1/2, z-1/2'

loop_
_atom_site_label
_atom_site_type_symbol
_atom_site_fract_x
_atom_site_fract_y
_atom_site_fract_z
_atom_site_U_iso_or_equiv
_atom_site_adp_type
_atom_site_occupancy
_atom_site_symmetry_multiplicity
_atom_site_calc_flag
_atom_site_refinement_flags
Ir1 Ir 0.721441(9) 0.994743(8) 0.609593(5) 0.01895(3) Uani 1 1 d .
C1A C 0.7456(3) 1.0921(2) 0.67635(15) 0.0271(7) Uani 1 1 d .
H1A1 H 0.8141 1.0883 0.6943 0.041 Uiso 1 1 calc R
H1A2 H 0.6998 1.0822 0.7060 0.041 Uiso 1 1 calc R
H1A3 H 0.7339 1.1505 0.6593 0.041 Uiso 1 1 calc R
C2A C 0.8659(2) 1.0027(2) 0.59152(14) 0.0197(6) Uani 1 1 d .
N1A N 0.92454(19) 0.93490(19) 0.57806(12) 0.0231(6) Uani 1 1 d .
C3A C 1.0188(2) 0.9629(3) 0.56930(16) 0.0277(7) Uani 1 1 d .
H3A H 1.0728 0.9273 0.5603 0.033 Uiso 1 1 calc R
C4A C 1.0193(2) 1.0505(2) 0.57593(15) 0.0266(7) Uani 1 1 d .
H4A H 1.0735 1.0888 0.5719 0.032 Uiso 1 1 calc R
N2A N 0.9264(2) 1.07411(19) 0.58966(12) 0.0245(6) Uani 1 1 d .
C5A C 0.8958(3) 0.8430(2) 0.56865(17) 0.0298(8) Uani 1 1 d .
H5A1 H 0.8295 0.8337 0.5811 0.045 Uiso 1 1 calc R
H5A2 H 0.9436 0.8051 0.5913 0.045 Uiso 1 1 calc R
H5A3 H 0.8950 0.8288 0.5272 0.045 Uiso 1 1 calc R
C6A C 0.8991(3) 1.1668(2) 0.59147(18) 0.0332(8) Uani 1 1 d .
H6A1 H 0.9416 1.1963 0.6223 0.050 Uiso 1 1 calc R
H6A2 H 0.8296 1.1720 0.5994 0.050 Uiso 1 1 calc R
H6A3 H 0.9079 1.1942 0.5539 0.050 Uiso 1 1 calc R
S1A S 0.75770(6) 0.89385(6) 0.68034(4) 0.02394(17) Uani 1 1 d .
O1A O 0.73671(18) 0.80183(16) 0.66312(11) 0.0288(5) Uani 1 1 d .
C7A C 0.8812(2) 0.8978(3) 0.71561(16) 0.0314(8) Uani 1 1 d .
H7A1 H 0.8874 0.8565 0.7483 0.047 Uiso 1 1 calc R
H7A2 H 0.8958 0.9573 0.7301 0.047 Uiso 1 1 calc R
H7A3 H 0.9283 0.8817 0.6878 0.047 Uiso 1 1 calc R
C8A C 0.6920(3) 0.9132(3) 0.74265(15) 0.0334(9) Uani 1 1 d .
H8A1 H 0.6207 0.9167 0.7305 0.050 Uiso 1 1 calc R
H8A2 H 0.7146 0.9685 0.7611 0.050 Uiso 1 1 calc R
H8A3 H 0.7048 0.8650 0.7705 0.050 Uiso 1 1 calc R
C9A C 0.5650(2) 0.9492(2) 0.58471(14) 0.0226(7) Uani 1 1 d .
C10A C 0.6258(2) 0.9198(2) 0.53970(14) 0.0207(6) Uani 1 1 d .
C11A C 0.6644(2) 0.9959(2) 0.51479(14) 0.0203(6) Uani 1 1 d .
C12A C 0.6320(2) 1.0726(2) 0.54444(14) 0.0212(6) Uani 1 1 d .
C13A C 0.5670(2) 1.0420(2) 0.58634(14) 0.0238(7) Uani 1 1 d .
C14A C 0.5045(2) 0.8892(2) 0.61875(16) 0.0276(8) Uani 1 1 d .
H14A H 0.4882 0.9190 0.6542 0.041 Uiso 1 1 calc R
H14B H 0.5426 0.8359 0.6293 0.041 Uiso 1 1 calc R
H14C H 0.4431 0.8734 0.5950 0.041 Uiso 1 1 calc R
C15A C 0.6370(2) 0.8265(2) 0.52101(15) 0.0254(7) Uani 1 1 d .
H15A H 0.5742 0.8058 0.5010 0.038 Uiso 1 1 calc R
H15B H 0.6551 0.7898 0.5553 0.038 Uiso 1 1 calc R
H15C H 0.6891 0.8229 0.4946 0.038 Uiso 1 1 calc R
C16A C 0.7275(3) 0.9980(2) 0.46467(14) 0.0251(7) Uani 1 1 d .
H16A H 0.7631 0.9422 0.4629 0.038 Uiso 1 1 calc R
H16B H 0.7754 1.0462 0.4703 0.038 Uiso 1 1 calc R
H16C H 0.6850 1.0069 0.4283 0.038 Uiso 1 1 calc R
C17A C 0.6479(3) 1.1669(2) 0.52820(16) 0.0268(7) Uani 1 1 d .
H17A H 0.5890 1.1887 0.5045 0.040 Uiso 1 1 calc R
H17B H 0.7056 1.1710 0.5059 0.040 Uiso 1 1 calc R
H17C H 0.6595 1.2024 0.5636 0.040 Uiso 1 1 calc R
C18A C 0.5098(3) 1.1003(2) 0.62332(16) 0.0292(8) Uani 1 1 d .
H18A H 0.4459 1.1154 0.6020 0.044 Uiso 1 1 calc R
H18B H 0.5477 1.1541 0.6327 0.044 Uiso 1 1 calc R
H18C H 0.4986 1.0696 0.6594 0.044 Uiso 1 1 calc R
Ir2 Ir 0.681786(9) 0.490188(8) 0.653204(5) 0.02022(3) Uani 1 1 d .
C1B C 0.6501(3) 0.5925(2) 0.59126(16) 0.0310(8) Uani 1 1 d .
H1B1 H 0.6640 0.6494 0.6101 0.046 Uiso 1 1 calc R
H1B2 H 0.5801 0.5898 0.5760 0.046 Uiso 1 1 calc R
H1B3 H 0.6918 0.5854 0.5592 0.046 Uiso 1 1 calc R
C2B C 0.7985(2) 0.5577(2) 0.69457(16) 0.0265(7) Uani 1 1 d .
N1B N 0.8302(2) 0.5551(2) 0.75238(14) 0.0328(7) Uani 1 1 d .
C3B C 0.9162(3) 0.6038(3) 0.7643(2) 0.0484(12) Uani 1 1 d .
H3B H 0.9512 0.6128 0.8016 0.058 Uiso 1 1 calc R
C4B C 0.9406(3) 0.6353(3) 0.7148(2) 0.0470(11) Uani 1 1 d .
H4B H 0.9967 0.6707 0.7095 0.056 Uiso 1 1 calc R
N2B N 0.8688(2) 0.6070(2) 0.67161(16) 0.0341(7) Uani 1 1 d .
C5B C 0.7835(3) 0.5072(3) 0.79793(18) 0.0418(10) Uani 1 1 d .
H5B1 H 0.8288 0.4615 0.8144 0.063 Uiso 1 1 calc R
H5B2 H 0.7217 0.4801 0.7809 0.063 Uiso 1 1 calc R
H5B3 H 0.7690 0.5481 0.8287 0.063 Uiso 1 1 calc R
C6B C 0.8722(3) 0.6289(3) 0.6098(2) 0.0452(11) Uani 1 1 d .
H6B1 H 0.8554 0.5768 0.5860 0.068 Uiso 1 1 calc R
H6B2 H 0.9390 0.6488 0.6035 0.068 Uiso 1 1 calc R
H6B3 H 0.8243 0.6756 0.5988 0.068 Uiso 1 1 calc R
S1B S 0.57175(6) 0.55660(6) 0.70532(4) 0.02769(19) Uani 1 1 d .
O1B O 0.5358(2) 0.50280(16) 0.75268(13) 0.0352(6) Uani 1 1 d .
C7B C 0.6111(3) 0.6604(2) 0.73560(18) 0.0341(9) Uani 1 1 d .
H7B1 H 0.5551 0.6894 0.7515 0.051 Uiso 1 1 calc R
H7B2 H 0.6350 0.6973 0.7051 0.051 Uiso 1 1 calc R
H7B3 H 0.6647 0.6514 0.7668 0.051 Uiso 1 1 calc R
C8B C 0.4618(3) 0.5913(3) 0.6625(2) 0.0460(11) Uani 1 1 d .
H8B1 H 0.4320 0.5412 0.6407 0.069 Uiso 1 1 calc R
H8B2 H 0.4785 0.6370 0.6353 0.069 Uiso 1 1 calc R
H8B3 H 0.4146 0.6148 0.6881 0.069 Uiso 1 1 calc R
C9B C 0.5969(3) 0.3670(2) 0.63038(17) 0.0293(8) Uani 1 1 d .
C10B C 0.6670(3) 0.3474(2) 0.67980(16) 0.0285(8) Uani 1 1 d .
C11B C 0.7635(3) 0.3612(2) 0.66260(16) 0.0261(7) Uani 1 1 d .
C12B C 0.7535(3) 0.3912(2) 0.60274(15) 0.0246(7) Uani 1 1 d .
C13B C 0.6493(3) 0.3915(2) 0.58298(15) 0.0252(7) Uani 1 1 d .
C14B C 0.4861(3) 0.3554(3) 0.6289(2) 0.0503(12) Uani 1 1 d .
H14D H 0.4530 0.3918 0.5978 0.075 Uiso 1 1 calc R
H14E H 0.4643 0.3733 0.6663 0.075 Uiso 1 1 calc R
H14F H 0.4690 0.2937 0.6215 0.075 Uiso 1 1 calc R
C15B C 0.6412(4) 0.3103(3) 0.73616(18) 0.0436(11) Uani 1 1 d .
H15D H 0.6291 0.2471 0.7318 0.065 Uiso 1 1 calc R
H15E H 0.5812 0.3391 0.7474 0.065 Uiso 1 1 calc R
H15F H 0.6961 0.3203 0.7663 0.065 Uiso 1 1 calc R
C16B C 0.8598(3) 0.3453(3) 0.69903(18) 0.0405(10) Uani 1 1 d .
H16D H 0.8504 0.3540 0.7402 0.061 Uiso 1 1 calc R
H16E H 0.9099 0.3865 0.6876 0.061 Uiso 1 1 calc R
H16F H 0.8819 0.2851 0.6931 0.061 Uiso 1 1 calc R
C17B C 0.8355(3) 0.4004(3) 0.56428(18) 0.0375(9) Uani 1 1 d .
H17D H 0.8457 0.3443 0.5450 0.056 Uiso 1 1 calc R
H17E H 0.8967 0.4174 0.5878 0.056 Uiso 1 1 calc R
H17F H 0.8179 0.4456 0.5348 0.056 Uiso 1 1 calc R
C18B C 0.6057(3) 0.4085(3) 0.52209(18) 0.0450(11) Uani 1 1 d .
H18D H 0.6129 0.3561 0.4983 0.067 Uiso 1 1 calc R
H18E H 0.6405 0.4578 0.5059 0.067 Uiso 1 1 calc R
H18F H 0.5352 0.4229 0.5221 0.067 Uiso 1 1 calc R
S1 S 0.81401(7) 0.73188(6) 0.38070(4) 0.0295(2) Uani 1 1 d .
O1 O 0.7194(2) 0.7405(2) 0.34812(14) 0.0518(8) Uani 1 1 d .
O2 O 0.8324(3) 0.7942(2) 0.42695(15) 0.0579(10) Uani 1 1 d .
O3 O 0.8953(2) 0.7176(3) 0.34626(13) 0.0584(10) Uani 1 1 d .
C1 C 0.8044(4) 0.6291(3) 0.4189(2) 0.0527(13) Uani 1 1 d .
F1 F 0.7349(3) 0.6334(2) 0.45573(13) 0.0803(11) Uani 1 1 d .
F2 F 0.7780(3) 0.5646(2) 0.38169(16) 0.1048(14) Uani 1 1 d .
F3 F 0.8874(3) 0.6070(3) 0.44849(16) 0.0980(13) Uani 1 1 d .
S2 S 0.82250(7) 0.26456(7) 0.88915(4) 0.0339(2) Uani 1 1 d .
O4 O 0.8575(2) 0.27800(19) 0.94939(12) 0.0406(7) Uani 1 1 d .
O5 O 0.8940(2) 0.2815(2) 0.84821(12) 0.0469(8) Uani 1 1 d .
O6 O 0.7257(3) 0.2978(3) 0.87341(16) 0.0778(13) Uani 1 1 d .
C2 C 0.8079(3) 0.1466(3) 0.88372(19) 0.0398(10) Uani 1 1 d .
F4 F 0.7380(2) 0.1176(2) 0.91610(12) 0.0615(8) Uani 1 1 d .
F5 F 0.7809(2) 0.12215(19) 0.82899(12) 0.0609(8) Uani 1 1 d .
F6 F 0.8896(2) 0.10484(18) 0.90213(15) 0.0670(9) Uani 1 1 d .

loop_
_atom_site_aniso_label
_atom_site_aniso_U_11
_atom_site_aniso_U_22
_atom_site_aniso_U_33
_atom_site_aniso_U_23
_atom_site_aniso_U_13
_atom_site_aniso_U_12
Ir1 0.01837(5) 0.02332(7) 0.01520(6) 0.00081(5) 0.00193(4) 0.00057(4)
C1A 0.0340(18) 0.0269(19) 0.0201(18) -0.0039(14) 0.0018(14) 0.0030(14)
C2A 0.0216(14) 0.0218(16) 0.0151(14) -0.0015(12) -0.0003(11) -0.0010(12)
N1A 0.0200(13) 0.0250(15) 0.0249(15) -0.0018(12) 0.0048(11) -0.0038(11)
C3A 0.0200(15) 0.035(2) 0.0298(19) 0.0005(16) 0.0089(14) -0.0041(14)
C4A 0.0198(15) 0.032(2) 0.0281(19) 0.0017(15) 0.0015(13) -0.0078(13)
N2A 0.0225(13) 0.0280(16) 0.0223(15) 0.0048(12) -0.0008(11) -0.0046(11)
C5A 0.0253(17) 0.0245(19) 0.041(2) -0.0061(16) 0.0086(15) -0.0035(14)
C6A 0.0345(19) 0.0238(19) 0.041(2) 0.0029(16) 0.0004(17) -0.0021(15)
S1A 0.0223(4) 0.0294(5) 0.0201(4) 0.0046(3) 0.0014(3) 0.0014(3)
O1A 0.0337(13) 0.0274(14) 0.0254(13) 0.0069(10) 0.0038(10) -0.0030(10)
C7A 0.0225(16) 0.044(2) 0.027(2) 0.0090(16) -0.0035(14) 0.0014(15)
C8A 0.0349(19) 0.047(2) 0.0196(18) 0.0095(16) 0.0071(15) 0.0051(17)
C9A 0.0168(14) 0.0324(19) 0.0187(16) 0.0035(13) 0.0017(12) -0.0013(13)
C10A 0.0189(14) 0.0251(17) 0.0177(16) -0.0001(12) 0.0004(12) -0.0022(12)
C11A 0.0180(13) 0.0268(17) 0.0163(14) 0.0019(12) 0.0026(11) 0.0010(12)
C12A 0.0187(14) 0.0262(17) 0.0182(16) 0.0003(13) -0.0002(12) 0.0008(12)
C13A 0.0200(15) 0.034(2) 0.0167(16) 0.0036(14) 0.0013(12) 0.0035(13)
C14A 0.0228(16) 0.037(2) 0.0238(18) 0.0047(15) 0.0046(14) -0.0022(14)
C15A 0.0230(16) 0.0288(19) 0.0245(18) -0.0024(14) 0.0020(13) -0.0044(13)
C16A 0.0251(15) 0.036(2) 0.0153(15) -0.0011(13) 0.0044(12) -0.0011(14)
C17A 0.0291(17) 0.0269(18) 0.0237(18) 0.0054(14) -0.0006(14) 0.0034(14)
C18A 0.0306(18) 0.033(2) 0.0258(19) 0.0011(15) 0.0109(15) 0.0065(15)
Ir2 0.02099(6) 0.02337(7) 0.01668(6) -0.00090(5) 0.00371(4) -0.00167(5)
C1B 0.044(2) 0.029(2) 0.0192(18) 0.0031(14) 0.0002(15) -0.0001(16)
C2B 0.0241(16) 0.0265(18) 0.0299(19) -0.0040(15) 0.0070(14) -0.0051(13)
N1B 0.0288(15) 0.039(2) 0.0290(18) -0.0056(14) -0.0033(13) -0.0067(13)
C3B 0.035(2) 0.052(3) 0.055(3) -0.017(2) -0.008(2) -0.010(2)
C4B 0.031(2) 0.045(3) 0.065(3) -0.014(2) 0.005(2) -0.0154(19)
N2B 0.0278(15) 0.0280(17) 0.048(2) -0.0037(15) 0.0128(14) -0.0062(13)
C5B 0.049(2) 0.050(3) 0.024(2) 0.0001(18) -0.0042(18) -0.005(2)
C6B 0.049(2) 0.036(2) 0.055(3) 0.009(2) 0.026(2) -0.0060(19)
S1B 0.0262(4) 0.0295(5) 0.0286(5) -0.0049(4) 0.0089(3) -0.0028(3)
O1B 0.0396(15) 0.0360(16) 0.0332(15) -0.0052(12) 0.0201(12) -0.0083(11)
C7B 0.038(2) 0.029(2) 0.038(2) -0.0059(17) 0.0166(17) -0.0043(16)
C8B 0.030(2) 0.060(3) 0.048(3) -0.016(2) 0.0047(19) 0.0082(19)
C9B 0.0281(17) 0.0228(18) 0.037(2) -0.0087(15) 0.0054(15) -0.0056(14)
C10B 0.0374(19) 0.0227(18) 0.0270(19) -0.0001(14) 0.0109(15) -0.0012(14)
C11B 0.0310(17) 0.0211(17) 0.0257(19) 0.0012(13) 0.0011(14) 0.0008(13)
C12B 0.0291(17) 0.0249(18) 0.0209(17) -0.0001(13) 0.0076(14) 0.0023(13)
C13B 0.0303(17) 0.0240(18) 0.0206(17) -0.0046(13) -0.0010(14) 0.0042(13)
C14B 0.032(2) 0.038(3) 0.081(4) -0.015(2) 0.006(2) -0.0085(18)
C15B 0.069(3) 0.031(2) 0.035(2) 0.0018(18) 0.028(2) -0.004(2)
C16B 0.046(2) 0.038(2) 0.035(2) -0.0028(18) -0.0067(18) 0.0096(19)
C17B 0.044(2) 0.032(2) 0.040(2) 0.0010(17) 0.0221(19) 0.0083(17)
C18B 0.060(3) 0.042(3) 0.030(2) -0.0089(19) -0.009(2) 0.014(2)
S1 0.0344(5) 0.0295(5) 0.0252(5) -0.0021(4) 0.0051(4) -0.0093(4)
O1 0.0479(18) 0.056(2) 0.050(2) 0.0098(16) -0.0052(15) 0.0009(15)
O2 0.073(2) 0.050(2) 0.054(2) -0.0272(17) 0.0227(18) -0.0312(17)
O3 0.0505(19) 0.092(3) 0.0364(19) -0.0098(18) 0.0207(15) -0.0147(18)
C1 0.075(3) 0.039(3) 0.040(3) 0.006(2) -0.014(3) 0.003(2)
F1 0.094(2) 0.097(3) 0.053(2) 0.0277(18) 0.0211(18) -0.033(2)
F2 0.196(4) 0.0297(17) 0.082(3) -0.0038(17) -0.015(3) -0.003(2)
F3 0.090(2) 0.123(3) 0.077(3) 0.038(2) -0.015(2) 0.040(2)
S2 0.0401(5) 0.0357(5) 0.0253(5) 0.0008(4) 0.0002(4) 0.0096(4)
O4 0.0587(18) 0.0400(17) 0.0230(14) -0.0022(12) 0.0028(13) -0.0069(14)
O5 0.067(2) 0.0456(19) 0.0301(17) 0.0048(13) 0.0148(15) -0.0091(15)
O6 0.063(2) 0.106(3) 0.061(2) -0.010(2) -0.0084(19) 0.056(2)
C2 0.034(2) 0.046(3) 0.041(3) -0.011(2) 0.0066(18) -0.0095(18)
F4 0.0614(17) 0.075(2) 0.0510(18) -0.0078(15) 0.0182(14) -0.0372(15)
F5 0.0715(18) 0.068(2) 0.0449(17) -0.0274(14) 0.0162(14) -0.0280(15)
F6 0.0545(17) 0.0372(16) 0.109(3) 0.0069(16) 0.0047(17) 0.0093(13)

loop_
_atom_type_symbol
_atom_type_description
_atom_type_scat_dispersion_real
_atom_type_scat_dispersion_imag
_atom_type_scat_source
C C 0.0033 0.0016 'International Tables Vol C Tables 4.2.6.8 and 6.1.1.4'
H H 0.0000 0.0000 'International Tables Vol C Tables 4.2.6.8 and 6.1.1.4'
F F 0.0171 0.0103 'International Tables Vol C Tables 4.2.6.8 and 6.1.1.4'
Ir Ir -1.4442 7.9887 'International Tables Vol C Tables 4.2.6.8 and 6.1.1.4'
N N 0.0061 0.0033 'International Tables Vol C Tables 4.2.6.8 and 6.1.1.4'
O O 0.0106 0.0060 'International Tables Vol C Tables 4.2.6.8 and 6.1.1.4'
S S 0.1246 0.1234 'International Tables Vol C Tables 4.2.6.8 and 6.1.1.4'

loop_
_geom_angle_atom_site_label_1
_geom_angle_atom_site_label_2
_geom_angle_atom_site_label_3
_geom_angle
C2A Ir1 C1A 91.45(13)
C2A Ir1 C12A 107.69(12)
C1A Ir1 C12A 98.82(13)
C2A Ir1 C13A 145.78(12)
C1A Ir1 C13A 91.24(13)
C12A Ir1 C13A 38.31(12)
C2A Ir1 C11A 92.52(12)
C1A Ir1 C11A 135.13(13)
C12A Ir1 C11A 38.04(12)
C13A Ir1 C11A 62.57(11)
C2A Ir1 C9A 149.60(12)
C1A Ir1 C9A 118.05(13)
C12A Ir1 C9A 63.14(12)
C13A Ir1 C9A 36.86(14)
C11A Ir1 C9A 61.96(11)
C2A Ir1 S1A 92.52(9)
C1A Ir1 S1A 86.85(10)
C12A Ir1 S1A 158.76(9)
C13A Ir1 S1A 121.70(9)
C11A Ir1 S1A 137.52(9)
C9A Ir1 S1A 96.09(9)
C2A Ir1 C10A 111.98(12)
C1A Ir1 C10A 153.41(13)
C12A Ir1 C10A 63.05(13)
C13A Ir1 C10A 62.37(12)
C11A Ir1 C10A 36.54(11)
C9A Ir1 C10A 37.62(11)
S1A Ir1 C10A 103.79(9)
Ir1 C1A H1A1 109.5
Ir1 C1A H1A2 109.5
H1A1 C1A H1A2 109.5
Ir1 C1A H1A3 109.5
H1A1 C1A H1A3 109.5
H1A2 C1A H1A3 109.5
N1A C2A N2A 103.5(3)
N1A C2A Ir1 126.6(2)
N2A C2A Ir1 130.0(2)
C2A N1A C3A 111.6(3)
C2A N1A C5A 127.5(3)
C3A N1A C5A 120.7(3)
C4A C3A N1A 106.5(3)
C4A C3A H3A 126.7
N1A C3A H3A 126.7
C3A C4A N2A 107.0(3)
C3A C4A H4A 126.5
N2A C4A H4A 126.5
C2A N2A C4A 111.3(3)
C2A N2A C6A 128.0(3)
C4A N2A C6A 119.9(3)
N1A C5A H5A1 109.5
N1A C5A H5A2 109.5
H5A1 C5A H5A2 109.5
N1A C5A H5A3 109.5
H5A1 C5A H5A3 109.5
H5A2 C5A H5A3 109.5
N2A C6A H6A1 109.5
N2A C6A H6A2 109.5
H6A1 C6A H6A2 109.5
N2A C6A H6A3 109.5
H6A1 C6A H6A3 109.5
H6A2 C6A H6A3 109.5
O1A S1A C7A 107.50(17)
O1A S1A C8A 105.96(17)
C7A S1A C8A 98.38(18)
O1A S1A Ir1 115.40(11)
C7A S1A Ir1 115.62(13)
C8A S1A Ir1 112.27(13)
S1A C7A H7A1 109.5
S1A C7A H7A2 109.5
H7A1 C7A H7A2 109.5
S1A C7A H7A3 109.5
H7A1 C7A H7A3 109.5
H7A2 C7A H7A3 109.5
S1A C8A H8A1 109.5
S1A C8A H8A2 109.5
H8A1 C8A H8A2 109.5
S1A C8A H8A3 109.5
H8A1 C8A H8A3 109.5
H8A2 C8A H8A3 109.5
C13A C9A C10A 108.4(3)
C13A C9A C14A 127.2(3)
C10A C9A C14A 124.1(3)
C13A C9A Ir1 70.74(18)
C10A C9A Ir1 72.13(17)
C14A C9A Ir1 127.1(2)
C11A C10A C9A 107.1(3)
C11A C10A C15A 127.4(3)
C9A C10A C15A 125.3(3)
C11A C10A Ir1 70.69(18)
C9A C10A Ir1 70.25(18)
C15A C10A Ir1 127.9(2)
C10A C11A C12A 109.1(3)
C10A C11A C16A 126.2(3)
C12A C11A C16A 124.7(3)
C10A C11A Ir1 72.77(18)
C12A C11A Ir1 68.67(18)
C16A C11A Ir1 125.6(2)
C11A C12A C13A 106.8(3)
C11A C12A C17A 126.6(3)
C13A C12A C17A 125.8(3)
C11A C12A Ir1 73.29(18)
C13A C12A Ir1 72.41(18)
C17A C12A Ir1 127.3(2)
C9A C13A C12A 108.4(3)
C9A C13A C18A 126.7(3)
C12A C13A C18A 124.9(3)
C9A C13A Ir1 72.41(18)
C12A C13A Ir1 69.28(17)
C18A C13A Ir1 125.5(2)
C9A C14A H14A 109.5
C9A C14A H14B 109.5
H14A C14A H14B 109.5
C9A C14A H14C 109.5
H14A C14A H14C 109.5
H14B C14A H14C 109.5
C10A C15A H15A 109.5
C10A C15A H15B 109.5
H15A C15A H15B 109.5
C10A C15A H15C 109.5
H15A C15A H15C 109.5
H15B C15A H15C 109.5
C11A C16A H16A 109.5
C11A C16A H16B 109.5
H16A C16A H16B 109.5
C11A C16A H16C 109.5
H16A C16A H16C 109.5
H16B C16A H16C 109.5
C12A C17A H17A 109.5
C12A C17A H17B 109.5
H17A C17A H17B 109.5
C12A C17A H17C 109.5
H17A C17A H17C 109.5
H17B C17A H17C 109.5
C13A C18A H18A 109.5
C13A C18A H18B 109.5
H18A C18A H18B 109.5
C13A C18A H18C 109.5
H18A C18A H18C 109.5
H18B C18A H18C 109.5
C2B Ir2 C1B 92.29(15)
C2B Ir2 C12B 103.41(14)
C1B Ir2 C12B 102.55(14)
C2B Ir2 C13B 140.33(13)
C1B Ir2 C13B 89.65(15)
C12B Ir2 C13B 38.05(12)
C2B Ir2 C9B 152.72(14)
C1B Ir2 C9B 113.07(15)
C12B Ir2 C9B 62.71(13)
C13B Ir2 C9B 36.92(13)
C2B Ir2 S1B 92.67(10)
C1B Ir2 S1B 85.97(11)
C12B Ir2 S1B 161.34(9)
C13B Ir2 S1B 126.97(9)
C9B Ir2 S1B 98.71(9)
C2B Ir2 C11B 92.54(14)
C1B Ir2 C11B 140.05(14)
C12B Ir2 C11B 38.01(13)
C13B Ir2 C11B 62.62(13)
C9B Ir2 C11B 61.76(13)
S1B Ir2 C11B 133.33(9)
C2B Ir2 C10B 116.12(14)
C1B Ir2 C10B 149.77(14)
C12B Ir2 C10B 62.64(13)
C13B Ir2 C10B 62.18(13)
C9B Ir2 C10B 37.24(14)
S1B Ir2 C10B 101.87(9)
C11B Ir2 C10B 36.48(12)
Ir2 C1B H1B1 109.5
Ir2 C1B H1B2 109.5
H1B1 C1B H1B2 109.5
Ir2 C1B H1B3 109.5
H1B1 C1B H1B3 109.5
H1B2 C1B H1B3 109.5
N2B C2B N1B 103.4(3)
N2B C2B Ir2 129.4(3)
N1B C2B Ir2 126.8(3)
C2B N1B C3B 110.9(3)
C2B N1B C5B 126.7(3)
C3B N1B C5B 122.4(4)
C4B C3B N1B 107.6(4)
C4B C3B H3B 126.2
N1B C3B H3B 126.2
C3B C4B N2B 107.1(4)
C3B C4B H4B 126.5
N2B C4B H4B 126.5
C2B N2B C4B 111.0(4)
C2B N2B C6B 126.4(3)
C4B N2B C6B 122.6(3)
N1B C5B H5B1 109.5
N1B C5B H5B2 109.5
H5B1 C5B H5B2 109.5
N1B C5B H5B3 109.5
H5B1 C5B H5B3 109.5
H5B2 C5B H5B3 109.5
N2B C6B H6B1 109.5
N2B C6B H6B2 109.5
H6B1 C6B H6B2 109.5
N2B C6B H6B3 109.5
H6B1 C6B H6B3 109.5
H6B2 C6B H6B3 109.5
O1B S1B C8B 104.7(2)
O1B S1B C7B 107.87(17)
C8B S1B C7B 98.9(2)
O1B S1B Ir2 115.38(11)
C8B S1B Ir2 113.48(15)
C7B S1B Ir2 114.84(13)
S1B C7B H7B1 109.5
S1B C7B H7B2 109.5
H7B1 C7B H7B2 109.5
S1B C7B H7B3 109.5
H7B1 C7B H7B3 109.5
H7B2 C7B H7B3 109.5
S1B C8B H8B1 109.5
S1B C8B H8B2 109.5
H8B1 C8B H8B2 109.5
S1B C8B H8B3 109.5
H8B1 C8B H8B3 109.5
H8B2 C8B H8B3 109.5
C13B C9B C10B 109.0(3)
C13B C9B C14B 126.0(4)
C10B C9B C14B 124.8(4)
C13B C9B Ir2 71.0(2)
C10B C9B Ir2 72.8(2)
C14B C9B Ir2 126.2(3)
C11B C10B C9B 107.5(3)
C11B C10B C15B 127.1(4)
C9B C10B C15B 125.1(3)
C11B C10B Ir2 71.0(2)
C9B C10B Ir2 69.9(2)
C15B C10B Ir2 129.2(3)
C10B C11B C12B 108.2(3)
C10B C11B C16B 126.4(3)
C12B C11B C16B 125.4(3)
C10B C11B Ir2 72.5(2)
C12B C11B Ir2 68.59(19)
C16B C11B Ir2 125.8(3)
C13B C12B C11B 107.4(3)
C13B C12B C17B 125.0(3)
C11B C12B C17B 126.2(3)
C13B C12B Ir2 72.19(19)
C11B C12B Ir2 73.41(19)
C17B C12B Ir2 130.2(3)
C9B C13B C12B 107.8(3)
C9B C13B C18B 126.4(3)
C12B C13B C18B 125.6(3)
C9B C13B Ir2 72.1(2)
C12B C13B Ir2 69.75(19)
C18B C13B Ir2 126.9(3)
C9B C14B H14D 109.5
C9B C14B H14E 109.5
H14D C14B H14E 109.5
C9B C14B H14F 109.5
H14D C14B H14F 109.5
H14E C14B H14F 109.5
C10B C15B H15D 109.5
C10B C15B H15E 109.5
H15D C15B H15E 109.5
C10B C15B H15F 109.5
H15D C15B H15F 109.5
H15E C15B H15F 109.5
C11B C16B H16D 109.5
C11B C16B H16E 109.5
H16D C16B H16E 109.5
C11B C16B H16F 109.5
H16D C16B H16F 109.5
H16E C16B H16F 109.5
C12B C17B H17D 109.5
C12B C17B H17E 109.5
H17D C17B H17E 109.5
C12B C17B H17F 109.5
H17D C17B H17F 109.5
H17E C17B H17F 109.5
C13B C18B H18D 109.5
C13B C18B H18E 109.5
H18D C18B H18E 109.5
C13B C18B H18F 109.5
H18D C18B H18F 109.5
H18E C18B H18F 109.5
O1 S1 O2 114.4(2)
O1 S1 O3 114.8(2)
O2 S1 O3 115.3(2)
O1 S1 C1 103.4(2)
O2 S1 C1 103.1(2)
O3 S1 C1 103.6(2)
F3 C1 F1 107.9(4)
F3 C1 F2 108.1(5)
F1 C1 F2 106.7(5)
F3 C1 S1 112.3(4)
F1 C1 S1 111.0(3)
F2 C1 S1 110.6(3)
O6 S2 O4 113.8(2)
O6 S2 O5 115.6(2)
O4 S2 O5 115.44(19)
O6 S2 C2 104.2(2)
O4 S2 C2 103.39(19)
O5 S2 C2 102.02(19)
F6 C2 F5 108.4(4)
F6 C2 F4 106.3(4)
F5 C2 F4 107.1(3)
F6 C2 S2 112.1(3)
F5 C2 S2 111.1(3)
F4 C2 S2 111.5(3)

loop_
_geom_bond_atom_site_label_1
_geom_bond_atom_site_label_2
_geom_bond_distance
Ir1 C2A 2.045(3)
Ir1 C1A 2.142(3)
Ir1 C12A 2.186(3)
Ir1 C13A 2.228(3)
Ir1 C11A 2.248(3)
Ir1 C9A 2.250(3)
Ir1 S1A 2.2618(10)
Ir1 C10A 2.275(3)
C1A H1A1 0.9800
C1A H1A2 0.9800
C1A H1A3 0.9800
C2A N1A 1.358(4)
C2A N2A 1.366(4)
N1A C3A 1.381(4)
N1A C5A 1.464(4)
C3A C4A 1.343(5)
C3A H3A 0.9500
C4A N2A 1.377(4)
C4A H4A 0.9500
N2A C6A 1.462(5)
C5A H5A1 0.9800
C5A H5A2 0.9800
C5A H5A3 0.9800
C6A H6A1 0.9800
C6A H6A2 0.9800
C6A H6A3 0.9800
S1A O1A 1.478(3)
S1A C7A 1.788(3)
S1A C8A 1.790(4)
C7A H7A1 0.9800
C7A H7A2 0.9800
C7A H7A3 0.9800
C8A H8A1 0.9800
C8A H8A2 0.9800
C8A H8A3 0.9800
C9A C13A 1.416(5)
C9A C10A 1.459(4)
C9A C14A 1.502(5)
C10A C11A 1.418(4)
C10A C15A 1.498(5)
C11A C12A 1.446(5)
C11A C16A 1.505(4)
C12A C13A 1.449(4)
C12A C17A 1.506(5)
C13A C18A 1.500(5)
C14A H14A 0.9800
C14A H14B 0.9800
C14A H14C 0.9800
C15A H15A 0.9800
C15A H15B 0.9800
C15A H15C 0.9800
C16A H16A 0.9800
C16A H16B 0.9800
C16A H16C 0.9800
C17A H17A 0.9800
C17A H17B 0.9800
C17A H17C 0.9800
C18A H18A 0.9800
C18A H18B 0.9800
C18A H18C 0.9800
Ir2 C2B 2.043(3)
Ir2 C1B 2.131(4)
Ir2 C12B 2.191(3)
Ir2 C13B 2.224(3)
Ir2 C9B 2.238(3)
Ir2 S1B 2.2475(9)
Ir2 C11B 2.256(3)
Ir2 C10B 2.276(4)
C1B H1B1 0.9800
C1B H1B2 0.9800
C1B H1B3 0.9800
C2B N2B 1.362(4)
C2B N1B 1.361(5)
N1B C3B 1.386(5)
N1B C5B 1.474(5)
C3B C4B 1.311(7)
C3B H3B 0.9500
C4B N2B 1.391(5)
C4B H4B 0.9500
N2B C6B 1.470(5)
C5B H5B1 0.9800
C5B H5B2 0.9800
C5B H5B3 0.9800
C6B H6B1 0.9800
C6B H6B2 0.9800
C6B H6B3 0.9800
S1B O1B 1.487(3)
S1B C8B 1.784(4)
S1B C7B 1.790(4)
C7B H7B1 0.9800
C7B H7B2 0.9800
C7B H7B3 0.9800
C8B H8B1 0.9800
C8B H8B2 0.9800
C8B H8B3 0.9800
C9B C13B 1.413(5)
C9B C10B 1.442(5)
C9B C14B 1.508(5)
C10B C11B 1.419(5)
C10B C15B 1.492(5)
C11B C12B 1.449(5)
C11B C16B 1.500(5)
C12B C13B 1.440(5)
C12B C17B 1.497(5)
C13B C18B 1.493(5)
C14B H14D 0.9800
C14B H14E 0.9800
C14B H14F 0.9800
C15B H15D 0.9800
C15B H15E 0.9800
C15B H15F 0.9800
C16B H16D 0.9800
C16B H16E 0.9800
C16B H16F 0.9800
C17B H17D 0.9800
C17B H17E 0.9800
C17B H17F 0.9800
C18B H18D 0.9800
C18B H18E 0.9800
C18B H18F 0.9800
S1 O1 1.427(3)
S1 O2 1.433(3)
S1 O3 1.437(3)
S1 C1 1.810(5)
C1 F3 1.300(5)
C1 F1 1.330(6)
C1 F2 1.332(6)
S2 O6 1.419(3)
S2 O4 1.439(3)
S2 O5 1.443(3)
S2 C2 1.812(5)
C2 F6 1.310(5)
C2 F5 1.333(5)
C2 F4 1.339(5)

loop_
_geom_torsion_atom_site_label_1
_geom_torsion_atom_site_label_2
_geom_torsion_atom_site_label_3
_geom_torsion_atom_site_label_4
_geom_torsion
C1A Ir1 C2A N1A 141.2(3)
C12A Ir1 C2A N1A -119.0(3)
C13A Ir1 C2A N1A -124.4(3)
C11A Ir1 C2A N1A -83.5(3)
C9A Ir1 C2A N1A -52.2(4)
S1A Ir1 C2A N1A 54.3(3)
C10A Ir1 C2A N1A -51.6(3)
C1A Ir1 C2A N2A -39.0(3)
C12A Ir1 C2A N2A 60.7(3)
C13A Ir1 C2A N2A 55.4(4)
C11A Ir1 C2A N2A 96.3(3)
C9A Ir1 C2A N2A 127.6(3)
S1A Ir1 C2A N2A -125.9(3)
C10A Ir1 C2A N2A 128.2(3)
N2A C2A N1A C3A 1.2(4)
Ir1 C2A N1A C3A -179.0(2)
N2A C2A N1A C5A -174.2(3)
Ir1 C2A N1A C5A 5.6(5)
C2A N1A C3A C4A -1.5(4)
C5A N1A C3A C4A 174.3(3)
N1A C3A C4A N2A 1.1(4)
N1A C2A N2A C4A -0.5(4)
Ir1 C2A N2A C4A 179.7(2)
N1A C2A N2A C6A 169.5(3)
Ir1 C2A N2A C6A -10.4(5)
C3A C4A N2A C2A -0.4(4)
C3A C4A N2A C6A -171.3(3)
C2A Ir1 S1A O1A -99.23(14)
C1A Ir1 S1A O1A 169.46(15)
C12A Ir1 S1A O1A 63.1(3)
C13A Ir1 S1A O1A 79.95(16)
C11A Ir1 S1A O1A -2.73(17)
C9A Ir1 S1A O1A 51.58(14)
C10A Ir1 S1A O1A 14.14(14)
C2A Ir1 S1A C7A 27.43(18)
C1A Ir1 S1A C7A -63.89(18)
C12A Ir1 S1A C7A -170.3(3)
C13A Ir1 S1A C7A -153.39(18)
C11A Ir1 S1A C7A 123.93(19)
C9A Ir1 S1A C7A 178.23(17)
C10A Ir1 S1A C7A 140.79(17)
C2A Ir1 S1A C8A 139.22(17)
C1A Ir1 S1A C8A 47.90(18)
C12A Ir1 S1A C8A -58.5(3)
C13A Ir1 S1A C8A -41.61(19)
C11A Ir1 S1A C8A -124.29(19)
C9A Ir1 S1A C8A -69.98(18)
C10A Ir1 S1A C8A -107.42(17)
C2A Ir1 C9A C13A -116.8(3)
C1A Ir1 C9A C13A 47.9(2)
C12A Ir1 C9A C13A -37.74(19)
C11A Ir1 C9A C13A -80.8(2)
S1A Ir1 C9A C13A 137.61(17)
C10A Ir1 C9A C13A -117.7(3)
C2A Ir1 C9A C10A 0.9(3)
C1A Ir1 C9A C10A 165.61(19)
C12A Ir1 C9A C10A 79.9(2)
C13A Ir1 C9A C10A 117.7(3)
C11A Ir1 C9A C10A 36.86(18)
S1A Ir1 C9A C10A -104.72(18)
C2A Ir1 C9A C14A 120.6(3)
C1A Ir1 C9A C14A -74.7(3)
C12A Ir1 C9A C14A -160.4(3)
C13A Ir1 C9A C14A -122.6(4)
C11A Ir1 C9A C14A 156.6(4)
S1A Ir1 C9A C14A 15.0(3)
C10A Ir1 C9A C14A 119.7(4)
C13A C9A C10A C11A 0.4(4)
C14A C9A C10A C11A 175.4(3)
Ir1 C9A C10A C11A -61.4(2)
C13A C9A C10A C15A -175.2(3)
C14A C9A C10A C15A -0.2(5)
Ir1 C9A C10A C15A 123.0(3)
C13A C9A C10A Ir1 61.8(2)
C14A C9A C10A Ir1 -123.2(3)
C2A Ir1 C10A C11A -62.3(2)
C1A Ir1 C10A C11A 87.9(3)
C12A Ir1 C10A C11A 37.06(18)
C13A Ir1 C10A C11A 80.4(2)
C9A Ir1 C10A C11A 117.2(3)
S1A Ir1 C10A C11A -160.78(16)
C2A Ir1 C10A C9A -179.51(19)
C1A Ir1 C10A C9A -29.3(4)
C12A Ir1 C10A C9A -80.2(2)
C13A Ir1 C10A C9A -36.84(19)
C11A Ir1 C10A C9A -117.2(3)
S1A Ir1 C10A C9A 81.99(19)
C2A Ir1 C10A C15A 60.6(3)
C1A Ir1 C10A C15A -149.3(3)
C12A Ir1 C10A C15A 159.9(3)
C13A Ir1 C10A C15A -156.8(3)
C11A Ir1 C10A C15A 122.8(4)
C9A Ir1 C10A C15A -119.9(4)
S1A Ir1 C10A C15A -37.9(3)
C9A C10A C11A C12A 1.8(4)
C15A C10A C11A C12A 177.3(3)
Ir1 C10A C11A C12A -59.3(2)
C9A C10A C11A C16A -176.9(3)
C15A C10A C11A C16A -1.5(5)
Ir1 C10A C11A C16A 121.9(3)
C9A C10A C11A Ir1 61.1(2)
C15A C10A C11A Ir1 -123.4(3)
C2A Ir1 C11A C10A 124.74(19)
C1A Ir1 C11A C10A -140.7(2)
C12A Ir1 C11A C10A -119.3(3)
C13A Ir1 C11A C10A -79.8(2)
C9A Ir1 C11A C10A -37.95(19)
S1A Ir1 C11A C10A 28.2(2)
C2A Ir1 C11A C12A -115.94(19)
C1A Ir1 C11A C12A -21.3(3)
C13A Ir1 C11A C12A 39.52(19)
C9A Ir1 C11A C12A 81.4(2)
S1A Ir1 C11A C12A 147.57(15)
C10A Ir1 C11A C12A 119.3(3)
C2A Ir1 C11A C16A 2.2(3)
C1A Ir1 C11A C16A 96.8(3)
C12A Ir1 C11A C16A 118.1(4)
C13A Ir1 C11A C16A 157.7(3)
C9A Ir1 C11A C16A -160.5(3)
S1A Ir1 C11A C16A -94.3(3)
C10A Ir1 C11A C16A -122.5(4)
C10A C11A C12A C13A -3.3(4)
C16A C11A C12A C13A 175.5(3)
Ir1 C11A C12A C13A -65.1(2)
C10A C11A C12A C17A -173.7(3)
C16A C11A C12A C17A 5.1(5)
Ir1 C11A C12A C17A 124.4(3)
C10A C11A C12A Ir1 61.8(2)
C16A C11A C12A Ir1 -119.4(3)
C2A Ir1 C12A C11A 70.6(2)
C1A Ir1 C12A C11A 164.94(19)
C13A Ir1 C12A C11A -114.3(3)
C9A Ir1 C12A C11A -78.01(19)
S1A Ir1 C12A C11A -90.9(3)
C10A Ir1 C12A C11A -35.62(17)
C2A Ir1 C12A C13A -175.1(2)
C1A Ir1 C12A C13A -80.7(2)
C11A Ir1 C12A C13A 114.3(3)
C9A Ir1 C12A C13A 36.3(2)
S1A Ir1 C12A C13A 23.5(4)
C10A Ir1 C12A C13A 78.7(2)
C2A Ir1 C12A C17A -53.1(3)
C1A Ir1 C12A C17A 41.3(3)
C13A Ir1 C12A C17A 122.0(4)
C11A Ir1 C12A C17A -123.7(4)
C9A Ir1 C12A C17A 158.3(3)
S1A Ir1 C12A C17A 145.5(2)
C10A Ir1 C12A C17A -159.3(3)
C10A C9A C13A C12A -2.4(4)
C14A C9A C13A C12A -177.2(3)
Ir1 C9A C13A C12A 60.2(2)
C10A C9A C13A C18A 175.8(3)
C14A C9A C13A C18A 1.0(5)
Ir1 C9A C13A C18A -121.5(3)
C10A C9A C13A Ir1 -62.7(2)
C14A C9A C13A Ir1 122.5(3)
C11A C12A C13A C9A 3.5(4)
C17A C12A C13A C9A 174.0(3)
Ir1 C12A C13A C9A -62.2(2)
C11A C12A C13A C18A -174.8(3)
C17A C12A C13A C18A -4.2(5)
Ir1 C12A C13A C18A 119.5(3)
C11A C12A C13A Ir1 65.7(2)
C17A C12A C13A Ir1 -123.7(3)
C2A Ir1 C13A C9A 126.6(2)
C1A Ir1 C13A C9A -139.0(2)
C12A Ir1 C13A C9A 118.3(3)
C11A Ir1 C13A C9A 79.0(2)
S1A Ir1 C13A C9A -52.0(2)
C10A Ir1 C13A C9A 37.61(18)
C2A Ir1 C13A C12A 8.3(3)
C1A Ir1 C13A C12A 102.7(2)
C11A Ir1 C13A C12A -39.24(19)
C9A Ir1 C13A C12A -118.3(3)
S1A Ir1 C13A C12A -170.24(16)
C10A Ir1 C13A C12A -80.6(2)
C2A Ir1 C13A C18A -110.5(3)
C1A Ir1 C13A C18A -16.1(3)
C12A Ir1 C13A C18A -118.8(4)
C11A Ir1 C13A C18A -158.0(3)
C9A Ir1 C13A C18A 123.0(4)
S1A Ir1 C13A C18A 71.0(3)
C10A Ir1 C13A C18A 160.6(3)
C1B Ir2 C2B N2B -40.2(3)
C12B Ir2 C2B N2B 63.3(4)
C13B Ir2 C2B N2B 52.0(4)
C9B Ir2 C2B N2B 118.8(4)
S1B Ir2 C2B N2B -126.3(3)
C11B Ir2 C2B N2B 100.1(3)
C10B Ir2 C2B N2B 129.1(3)
C1B Ir2 C2B N1B 147.8(3)
C12B Ir2 C2B N1B -108.7(3)
C13B Ir2 C2B N1B -119.9(3)
C9B Ir2 C2B N1B -53.2(5)
S1B Ir2 C2B N1B 61.8(3)
C11B Ir2 C2B N1B -71.8(3)
C10B Ir2 C2B N1B -42.8(4)
N2B C2B N1B C3B 1.6(4)
Ir2 C2B N1B C3B 175.2(3)
N2B C2B N1B C5B -177.5(4)
Ir2 C2B N1B C5B -3.9(6)
C2B N1B C3B C4B -1.5(5)
C5B N1B C3B C4B 177.6(4)
N1B C3B C4B N2B 0.7(5)
N1B C2B N2B C4B -1.2(4)
Ir2 C2B N2B C4B -174.5(3)
N1B C2B N2B C6B 178.4(4)
Ir2 C2B N2B C6B 5.1(6)
C3B C4B N2B C2B 0.3(5)
C3B C4B N2B C6B -179.3(4)
C2B Ir2 S1B O1B -103.40(18)
C1B Ir2 S1B O1B 164.49(18)
C12B Ir2 S1B O1B 46.3(3)
C13B Ir2 S1B O1B 77.98(18)
C9B Ir2 S1B O1B 51.74(17)
C11B Ir2 S1B O1B -7.37(19)
C10B Ir2 S1B O1B 14.00(17)
C2B Ir2 S1B C8B 135.7(2)
C1B Ir2 S1B C8B 43.6(2)
C12B Ir2 S1B C8B -74.5(4)
C13B Ir2 S1B C8B -42.9(2)
C9B Ir2 S1B C8B -69.1(2)
C11B Ir2 S1B C8B -128.2(2)
C10B Ir2 S1B C8B -106.9(2)
C2B Ir2 S1B C7B 23.03(19)
C1B Ir2 S1B C7B -69.08(19)
C12B Ir2 S1B C7B 172.7(3)
C13B Ir2 S1B C7B -155.60(19)
C9B Ir2 S1B C7B 178.17(19)
C11B Ir2 S1B C7B 119.1(2)
C10B Ir2 S1B C7B 140.43(19)
C2B Ir2 C9B C13B -102.4(3)
C1B Ir2 C9B C13B 54.7(2)
C12B Ir2 C9B C13B -38.0(2)
S1B Ir2 C9B C13B 143.99(19)
C11B Ir2 C9B C13B -81.1(2)
C10B Ir2 C9B C13B -117.8(3)
C2B Ir2 C9B C10B 15.4(4)
C1B Ir2 C9B C10B 172.5(2)
C12B Ir2 C9B C10B 79.9(2)
C13B Ir2 C9B C10B 117.8(3)
S1B Ir2 C9B C10B -98.17(19)
C11B Ir2 C9B C10B 36.7(2)
C2B Ir2 C9B C14B 136.3(4)
C1B Ir2 C9B C14B -66.6(4)
C12B Ir2 C9B C14B -159.2(4)
C13B Ir2 C9B C14B -121.3(5)
S1B Ir2 C9B C14B 22.7(4)
C11B Ir2 C9B C14B 157.6(4)
C10B Ir2 C9B C14B 120.9(5)
C13B C9B C10B C11B 0.8(4)
C14B C9B C10B C11B 176.1(3)
Ir2 C9B C10B C11B -61.4(2)
C13B C9B C10B C15B -173.3(3)
C14B C9B C10B C15B 2.0(6)
Ir2 C9B C10B C15B 124.5(4)
C13B C9B C10B Ir2 62.2(2)
C14B C9B C10B Ir2 -122.5(4)
C2B Ir2 C10B C11B -54.5(2)
C1B Ir2 C10B C11B 103.9(3)
C12B Ir2 C10B C11B 37.6(2)
C13B Ir2 C10B C11B 80.7(2)
C9B Ir2 C10B C11B 117.7(3)
S1B Ir2 C10B C11B -153.52(19)
C2B Ir2 C10B C9B -172.2(2)
C1B Ir2 C10B C9B -13.8(4)
C12B Ir2 C10B C9B -80.1(2)
C13B Ir2 C10B C9B -36.9(2)
S1B Ir2 C10B C9B 88.8(2)
C11B Ir2 C10B C9B -117.7(3)
C2B Ir2 C10B C15B 68.3(4)
C1B Ir2 C10B C15B -133.3(4)
C12B Ir2 C10B C15B 160.4(4)
C13B Ir2 C10B C15B -156.4(4)
C9B Ir2 C10B C15B -119.5(4)
S1B Ir2 C10B C15B -30.7(4)
C11B Ir2 C10B C15B 122.8(5)
C9B C10B C11B C12B 1.2(4)
C15B C10B C11B C12B 175.1(4)
Ir2 C10B C11B C12B -59.6(2)
C9B C10B C11B C16B -177.2(3)
C15B C10B C11B C16B -3.3(6)
Ir2 C10B C11B C16B 122.1(4)
C9B C10B C11B Ir2 60.7(2)
C15B C10B C11B Ir2 -125.3(4)
C2B Ir2 C11B C10B 132.9(2)
C1B Ir2 C11B C10B -130.4(2)
C12B Ir2 C11B C10B -118.4(3)
C13B Ir2 C11B C10B -79.4(2)
C9B Ir2 C11B C10B -37.5(2)
S1B Ir2 C11B C10B 36.9(3)
C2B Ir2 C11B C12B -108.7(2)
C1B Ir2 C11B C12B -12.0(3)
C13B Ir2 C11B C12B 39.0(2)
C9B Ir2 C11B C12B 80.9(2)
S1B Ir2 C11B C12B 155.24(16)
C10B Ir2 C11B C12B 118.4(3)
C2B Ir2 C11B C16B 10.3(3)
C1B Ir2 C11B C16B 106.9(4)
C12B Ir2 C11B C16B 119.0(4)
C13B Ir2 C11B C16B 157.9(4)
C9B Ir2 C11B C16B -160.1(4)
S1B Ir2 C11B C16B -85.8(3)
C10B Ir2 C11B C16B -122.7(4)
C10B C11B C12B C13B -2.6(4)
C16B C11B C12B C13B 175.8(3)
Ir2 C11B C12B C13B -64.7(2)
C10B C11B C12B C17B -169.8(3)
C16B C11B C12B C17B 8.6(6)
Ir2 C11B C12B C17B 128.1(4)
C10B C11B C12B Ir2 62.1(3)
C16B C11B C12B Ir2 -119.5(4)
C2B Ir2 C12B C13B -168.3(2)
C1B Ir2 C12B C13B -72.9(2)
C9B Ir2 C12B C13B 36.8(2)
S1B Ir2 C12B C13B 42.9(4)
C11B Ir2 C12B C13B 115.0(3)
C10B Ir2 C12B C13B 79.0(2)
C2B Ir2 C12B C11B 76.6(2)
C1B Ir2 C12B C11B 172.1(2)
C13B Ir2 C12B C11B -115.0(3)
C9B Ir2 C12B C11B -78.2(2)
S1B Ir2 C12B C11B -72.2(4)
C10B Ir2 C12B C11B -36.1(2)
C2B Ir2 C12B C17B -47.1(4)
C1B Ir2 C12B C17B 48.3(4)
C13B Ir2 C12B C17B 121.2(4)
C9B Ir2 C12B C17B 158.0(4)
S1B Ir2 C12B C17B 164.1(3)
C11B Ir2 C12B C17B -123.8(4)
C10B Ir2 C12B C17B -159.8(4)
C10B C9B C13B C12B -2.4(4)
C14B C9B C13B C12B -177.6(4)
Ir2 C9B C13B C12B 60.9(2)
C10B C9B C13B C18B 173.6(4)
C14B C9B C13B C18B -1.6(6)
Ir2 C9B C13B C18B -123.0(4)
C10B C9B C13B Ir2 -63.3(2)
C14B C9B C13B Ir2 121.4(4)
C11B C12B C13B C9B 3.1(4)
C17B C12B C13B C9B 170.5(3)
Ir2 C12B C13B C9B -62.4(2)
C11B C12B C13B C18B -173.0(3)
C17B C12B C13B C18B -5.6(6)
Ir2 C12B C13B C18B 121.5(4)
C11B C12B C13B Ir2 65.5(2)
C17B C12B C13B Ir2 -127.1(4)
C2B Ir2 C13B C9B 135.5(2)
C1B Ir2 C13B C9B -131.3(2)
C12B Ir2 C13B C9B 117.5(3)
S1B Ir2 C13B C9B -46.7(2)
C11B Ir2 C13B C9B 78.6(2)
C10B Ir2 C13B C9B 37.2(2)
C2B Ir2 C13B C12B 18.0(3)
C1B Ir2 C13B C12B 111.1(2)
C9B Ir2 C13B C12B -117.5(3)
S1B Ir2 C13B C12B -164.19(16)
C11B Ir2 C13B C12B -38.9(2)
C10B Ir2 C13B C12B -80.3(2)
C2B Ir2 C13B C18B -102.0(4)
C1B Ir2 C13B C18B -8.8(4)
C12B Ir2 C13B C18B -120.0(4)
C9B Ir2 C13B C18B 122.5(4)
S1B Ir2 C13B C18B 75.8(4)
C11B Ir2 C13B C18B -158.9(4)
C10B Ir2 C13B C18B 159.7(4)
O1 S1 C1 F3 175.7(4)
O2 S1 C1 F3 -64.9(4)
O3 S1 C1 F3 55.6(4)
O1 S1 C1 F1 -63.4(4)
O2 S1 C1 F1 56.0(4)
O3 S1 C1 F1 176.5(3)
O1 S1 C1 F2 54.9(4)
O2 S1 C1 F2 174.3(4)
O3 S1 C1 F2 -65.2(4)
O6 S2 C2 F6 -174.1(3)
O4 S2 C2 F6 -54.9(4)
O5 S2 C2 F6 65.3(4)
O6 S2 C2 F5 64.4(3)
O4 S2 C2 F5 -176.4(3)
O5 S2 C2 F5 -56.2(3)
O6 S2 C2 F4 -55.1(4)
O4 S2 C2 F4 64.2(3)
O5 S2 C2 F4 -175.7(3)
